data_2243478
loop_
_publ_author_name
'Flores Manuel, Fermin'
'Sosa Rivadeneyra, Martha'
'Bern\`es, Sylvain'

_publ_section_title
;
 One molecule, three crystal structures: conformational trimorphism of
 <i>N</i>-[(1<i>S</i>)-1-phenylethyl]benzamide
;
_journal_coeditor_code YK2134
_journal_issue 8
_journal_name_full 'Acta Crystallographica Section E'
_journal_page_first 1229
_journal_page_last 1233
_journal_paper_doi 10.1107/S2056989020008877
_journal_volume 76
_journal_year 2020
_chemical_absolute_configuration syn
_chemical_formula_iupac 'C15 H15 N O'
_chemical_formula_moiety 'C15 H15 N O'
_chemical_formula_sum 'C15 H15 N O'
_chemical_formula_weight 225.28
_chemical_name_systematic
;
<i>N</i>-[(1<i>S</i>)-1-Phenylethyl]benzamide
;
_space_group_crystal_system orthorhombic
_space_group_IT_number 19
_space_group_name_Hall 'P 2ac 2ab'
_space_group_name_H-M_alt 'P 21 21 21'
_atom_sites_solution_hydrogens mixed
_atom_sites_solution_primary dual
_atom_sites_solution_secondary difmap
_audit_creation_method SHELXL-2018/3
_cell_angle_alpha 90
_cell_angle_beta 90
_cell_angle_gamma 90
_cell_formula_units_Z 8
_cell_length_a 5.2133(3)
_cell_length_b 18.3625(12)
_cell_length_c 26.0799(19)
_cell_measurement_reflns_used 15625
_cell_measurement_temperature 295.0(10)
_cell_measurement_theta_max 24.35
_cell_measurement_theta_min 2.47
_cell_volume 2496.6(3)
_computing_cell_refinement
;
X-AREA (Stoe & Cie, 2019)
;
_computing_data_collection
;
X-AREA (Stoe & Cie, 2019)
;
_computing_data_reduction
;
X-RED32 (Stoe & Cie, 2019)
;
_computing_molecular_graphics
;
Mercury (Macrae <i>et al.</i>,  2020)
;
_computing_publication_material
;
publCif (Westrip, 2010)
;
_computing_structure_refinement
;
<i>SHELXL2018/3</i> (Sheldrick, 2015b)
;
_computing_structure_solution
;
<i>SHELXT2018/2</i> (Sheldrick, 2015a)
;
_diffrn_ambient_temperature 295.0(10)
_diffrn_detector 'Reverse-biased silicon diode array'
_diffrn_detector_area_resol_mean 5.81
_diffrn_measured_fraction_theta_full 0.995
_diffrn_measured_fraction_theta_max 0.996
_diffrn_measurement_device 'Eulerian four-circle diffractometer'
_diffrn_measurement_device_type 'Stoe Stadivari'
_diffrn_measurement_method '\w scans'
_diffrn_measurement_specimen_support Mitegen
_diffrn_radiation_monochromator 'Graded multilayer mirror'
_diffrn_radiation_probe x-ray
_diffrn_radiation_type AgK\a
_diffrn_radiation_wavelength 0.56083
_diffrn_reflns_av_R_equivalents 0.1317
_diffrn_reflns_av_unetI/netI 0.0997
_diffrn_reflns_limit_h_max 6
_diffrn_reflns_limit_h_min -6
_diffrn_reflns_limit_k_max 23
_diffrn_reflns_limit_k_min -23
_diffrn_reflns_limit_l_max 33
_diffrn_reflns_limit_l_min -33
_diffrn_reflns_number 46311
_diffrn_reflns_theta_full 19.664
_diffrn_reflns_theta_max 20.998
_diffrn_reflns_theta_min 2.546
_diffrn_source 'Sealed X-ray tube'
_diffrn_source_current 0.55
_diffrn_source_power 0.03575
_diffrn_source_voltage 65
_exptl_absorpt_coefficient_mu 0.048
_exptl_absorpt_correction_T_max 1.0000
_exptl_absorpt_correction_T_min 0.3612
_exptl_absorpt_correction_type multi-scan
_exptl_absorpt_process_details
;
(X-AREA; Stoe & Cie, 2019)
;
_exptl_crystal_colour Colourless
_exptl_crystal_density_diffrn 1.199
_exptl_crystal_description Prism
_exptl_crystal_F_000 960
_exptl_crystal_size_max 0.272
_exptl_crystal_size_mid 0.245
_exptl_crystal_size_min 0.078
_refine_diff_density_max 0.111
_refine_diff_density_min -0.102
_refine_ls_extinction_coef 0.0132(13)
_refine_ls_extinction_expression Fc^*^=kFc[1+0.001xFc^2^\l^3^/sin(2\q)]^-1/4^
_refine_ls_extinction_method
;
SHELXL-2018/3 (Sheldrick 2015b)
;
_refine_ls_goodness_of_fit_ref 0.742
_refine_ls_hydrogen_treatment mixed
_refine_ls_matrix_type full
_refine_ls_number_constraints 0
_refine_ls_number_parameters 316
_refine_ls_number_reflns 5439
_refine_ls_number_restraints 0
_refine_ls_restrained_S_all 0.742
_refine_ls_R_factor_all 0.1218
_refine_ls_R_factor_gt 0.0383
_refine_ls_shift/su_max 0.000
_refine_ls_shift/su_mean 0.000
_refine_ls_structure_factor_coef Fsqd
_refine_ls_weighting_details 'w=1/[\s^2^(Fo^2^)+(0.0282P)^2^] where P=(Fo^2^+2Fc^2^)/3'
_refine_ls_weighting_scheme calc
_refine_ls_wR_factor_gt 0.0661
_refine_ls_wR_factor_ref 0.0800
_reflns_number_gt 2319
_reflns_number_total 5439
_reflns_threshold_expression 'I > 2\s(I)'
_cod_data_source_file yk2134sup1.cif
_cod_data_source_block III
_cod_database_code 2243478
_shelx_estimated_absorpt_t_min 0.987
_shelx_estimated_absorpt_t_max 0.996

loop_
_space_group_symop_operation_xyz
'x, y, z'
'-x+1/2, -y, z+1/2'
'-x, y+1/2, -z+1/2'
'x+1/2, -y+1/2, -z'

loop_
_atom_site_type_symbol
_atom_site_label
_atom_site_fract_x
_atom_site_fract_y
_atom_site_fract_z
_atom_site_U_iso_or_equiv
_atom_site_adp_type
_atom_site_calc_flag
_atom_site_occupancy
_atom_site_disorder_assembly
_atom_site_disorder_group
O O1A 0.4387(3) 0.69302(12) 0.38661(8) 0.0630(6) Uani d 1 . .
N N1A 0.0203(5) 0.70377(15) 0.36724(11) 0.0568(8) Uani d 1 . .
H H1A -0.136(5) 0.6967(16) 0.3772(11) 0.068 Uiso d 1 . .
C C1A -0.1440(6) 0.70880(18) 0.27970(13) 0.0720(10) Uani d 1 . .
H H1AA -0.143954 0.656603 0.277663 0.108 Uiso calc 1 . .
H H1AB -0.112684 0.728890 0.246299 0.108 Uiso calc 1 . .
H H1AC -0.307634 0.725268 0.291994 0.108 Uiso calc 1 . .
C C2A 0.0663(6) 0.73371(17) 0.31654(13) 0.0588(9) Uani d 1 . .
H H2A 0.229586 0.713993 0.304120 0.071 Uiso calc 1 . .
C C3A 0.0901(5) 0.81724(18) 0.31768(13) 0.0557(9) Uani d 1 . .
C C4A -0.0701(7) 0.8593(2) 0.34610(15) 0.0764(11) Uani d 1 . .
H H4A -0.195949 0.837185 0.366024 0.092 Uiso calc 1 . .
C C5A -0.0493(8) 0.9346(2) 0.34597(15) 0.0847(12) Uani d 1 . .
H H5A -0.160183 0.962224 0.366004 0.102 Uiso calc 1 . .
C C6A 0.1311(7) 0.9684(2) 0.31689(16) 0.0800(11) Uani d 1 . .
H H6A 0.143867 1.018943 0.316643 0.096 Uiso calc 1 . .
C C7A 0.2924(7) 0.9271(2) 0.28823(16) 0.0868(13) Uani d 1 . .
H H7A 0.417606 0.949590 0.268377 0.104 Uiso calc 1 . .
C C8A 0.2729(6) 0.8514(2) 0.28814(14) 0.0772(11) Uani d 1 . .
H H8A 0.383777 0.823801 0.268047 0.093 Uiso calc 1 . .
C C9A 0.2110(6) 0.68623(16) 0.39947(13) 0.0526(9) Uani d 1 . .
C C10A 0.1348(5) 0.65628(17) 0.45033(12) 0.0498(8) Uani d 1 . .
C C11A 0.2833(6) 0.60179(19) 0.47200(15) 0.0702(10) Uani d 1 . .
H H11A 0.428210 0.584939 0.454929 0.084 Uiso calc 1 . .
C C12A 0.2167(7) 0.5726(2) 0.51869(16) 0.0845(12) Uani d 1 . .
H H12A 0.314346 0.535028 0.532549 0.101 Uiso calc 1 . .
C C13A 0.0064(7) 0.5985(2) 0.54520(14) 0.0759(11) Uani d 1 . .
H H13A -0.036474 0.578974 0.576969 0.091 Uiso calc 1 . .
C C14A -0.1383(6) 0.6530(2) 0.52434(15) 0.0712(10) Uani d 1 . .
H H14A -0.279492 0.670892 0.542129 0.085 Uiso calc 1 . .
C C15A -0.0758(6) 0.68183(17) 0.47688(14) 0.0620(9) Uani d 1 . .
H H15A -0.176383 0.718594 0.462823 0.074 Uiso calc 1 . .
O O1B 0.9295(3) 0.77969(11) 0.14990(9) 0.0670(7) Uani d 1 . .
N N1B 0.5075(5) 0.75516(14) 0.14882(12) 0.0616(8) Uani d 1 . .
H H1B 0.354(5) 0.7718(16) 0.1493(12) 0.074 Uiso d 1 . .
C C1B 0.3496(6) 0.63517(17) 0.17383(14) 0.0746(11) Uani d 1 . .
H H1BA 0.384355 0.646314 0.209113 0.112 Uiso calc 1 . .
H H1BB 0.370027 0.583818 0.168261 0.112 Uiso calc 1 . .
H H1BC 0.176985 0.649170 0.165628 0.112 Uiso calc 1 . .
C C2B 0.5365(6) 0.67688(16) 0.13957(14) 0.0601(9) Uani d 1 . .
H H2B 0.710627 0.663219 0.149944 0.072 Uiso calc 1 . .
C C3B 0.5075(6) 0.65798(17) 0.08365(14) 0.0558(8) Uani d 1 . .
C C4B 0.3156(7) 0.6867(2) 0.05320(17) 0.0809(12) Uani d 1 . .
H H4B 0.201052 0.719768 0.067555 0.097 Uiso calc 1 . .
C C5B 0.2882(7) 0.6682(2) 0.00274(18) 0.0905(13) Uani d 1 . .
H H5B 0.156648 0.688641 -0.016579 0.109 Uiso calc 1 . .
C C6B 0.4541(8) 0.6197(2) -0.01948(17) 0.0871(12) Uani d 1 . .
H H6B 0.436818 0.607068 -0.053830 0.105 Uiso calc 1 . .
C C7B 0.6442(8) 0.5905(2) 0.00953(19) 0.0933(13) Uani d 1 . .
H H7B 0.756746 0.557102 -0.005069 0.112 Uiso calc 1 . .
C C8B 0.6727(7) 0.60959(19) 0.06030(16) 0.0787(11) Uani d 1 . .
H H8B 0.806240 0.589440 0.079221 0.094 Uiso calc 1 . .
C C9B 0.7071(6) 0.80071(17) 0.15121(12) 0.0534(8) Uani d 1 . .
C C10B 0.6444(6) 0.88026(17) 0.15614(13) 0.0548(9) Uani d 1 . .
C C11B 0.8059(7) 0.92343(19) 0.18443(15) 0.0763(11) Uani d 1 . .
H H11B 0.948339 0.902977 0.200342 0.092 Uiso calc 1 . .
C C12B 0.7580(9) 0.9974(2) 0.18947(18) 0.0956(14) Uani d 1 . .
H H12B 0.864493 1.026153 0.209710 0.115 Uiso calc 1 . .
C C13B 0.5537(9) 1.0280(2) 0.16455(18) 0.0940(15) Uani d 1 . .
H H13B 0.523360 1.077740 0.167155 0.113 Uiso calc 1 . .
C C14B 0.3948(8) 0.9854(2) 0.13589(18) 0.0943(14) Uani d 1 . .
H H14B 0.256023 1.006218 0.118964 0.113 Uiso calc 1 . .
C C15B 0.4386(6) 0.91134(19) 0.13184(15) 0.0718(11) Uani d 1 . .
H H15B 0.328058 0.882535 0.112564 0.086 Uiso calc 1 . .

loop_
_atom_site_aniso_label
_atom_site_aniso_U_11
_atom_site_aniso_U_22
_atom_site_aniso_U_33
_atom_site_aniso_U_12
_atom_site_aniso_U_13
_atom_site_aniso_U_23
O1A 0.0482(11) 0.0706(16) 0.0702(17) -0.0008(11) 0.0031(12) 0.0003(13)
N1A 0.0446(13) 0.0673(19) 0.059(2) -0.0003(15) 0.0043(14) 0.0115(16)
C1A 0.077(2) 0.072(2) 0.066(3) 0.003(2) -0.005(2) 0.002(2)
C2A 0.0524(18) 0.066(2) 0.058(2) 0.0073(17) 0.0101(19) 0.005(2)
C3A 0.0477(17) 0.063(2) 0.056(2) 0.0047(17) 0.0012(17) 0.0087(19)
C4A 0.076(2) 0.066(3) 0.087(3) 0.000(2) 0.025(2) 0.008(2)
C5A 0.100(3) 0.065(3) 0.090(3) 0.007(2) 0.022(3) 0.000(2)
C6A 0.088(2) 0.064(3) 0.088(3) -0.010(2) -0.002(3) 0.005(2)
C7A 0.075(2) 0.076(3) 0.110(4) -0.008(2) 0.012(3) 0.026(3)
C8A 0.069(2) 0.077(3) 0.085(3) 0.003(2) 0.019(2) 0.014(2)
C9A 0.0512(17) 0.040(2) 0.066(3) -0.0008(16) -0.0018(18) -0.0050(17)
C10A 0.0493(17) 0.049(2) 0.051(2) -0.0044(16) -0.0011(17) -0.0017(18)
C11A 0.067(2) 0.076(3) 0.068(3) 0.012(2) 0.001(2) 0.009(2)
C12A 0.092(3) 0.084(3) 0.078(3) 0.018(2) -0.001(3) 0.019(2)
C13A 0.082(2) 0.084(3) 0.062(3) -0.013(2) -0.001(2) 0.008(2)
C14A 0.068(2) 0.080(3) 0.065(3) -0.003(2) 0.004(2) -0.001(2)
C15A 0.0582(18) 0.059(2) 0.068(3) 0.0051(17) -0.004(2) 0.008(2)
O1B 0.0433(11) 0.0619(15) 0.096(2) 0.0017(11) 0.0019(12) -0.0003(13)
N1B 0.0428(13) 0.0458(18) 0.096(2) 0.0002(14) 0.0010(16) -0.0044(16)
C1B 0.076(2) 0.055(2) 0.093(3) -0.0052(19) 0.002(2) 0.006(2)
C2B 0.0505(17) 0.044(2) 0.086(3) 0.0020(15) -0.0057(19) -0.0008(19)
C3B 0.0479(17) 0.0464(19) 0.073(3) -0.0015(16) 0.0007(19) 0.002(2)
C4B 0.069(2) 0.087(3) 0.087(3) 0.015(2) -0.007(2) -0.009(3)
C5B 0.082(3) 0.103(3) 0.086(4) 0.007(3) -0.010(3) 0.006(3)
C6B 0.085(3) 0.103(3) 0.073(3) -0.007(3) -0.005(3) -0.006(3)
C7B 0.099(3) 0.094(3) 0.088(4) 0.015(3) 0.004(3) -0.013(3)
C8B 0.075(2) 0.076(3) 0.085(3) 0.015(2) -0.008(2) -0.004(2)
C9B 0.0466(16) 0.057(2) 0.057(2) -0.0022(17) -0.0001(16) -0.0032(18)
C10B 0.0516(17) 0.049(2) 0.064(2) -0.0046(17) 0.0087(18) 0.0032(19)
C11B 0.070(2) 0.062(3) 0.097(3) -0.007(2) 0.004(2) -0.009(2)
C12B 0.105(3) 0.061(3) 0.121(4) -0.021(2) 0.023(3) -0.015(3)
C13B 0.111(3) 0.049(3) 0.122(4) 0.002(3) 0.040(3) 0.011(3)
C14B 0.090(3) 0.068(3) 0.125(4) 0.009(2) 0.012(3) 0.030(3)
C15B 0.068(2) 0.056(3) 0.091(3) 0.0047(19) -0.001(2) 0.011(2)

loop_
_atom_type_symbol
_atom_type_description
_atom_type_scat_dispersion_real
_atom_type_scat_dispersion_imag
_atom_type_scat_source
C C 0.0015 0.0009 'International Tables Vol C Tables 4.2.6.8 and 6.1.1.4'
H H 0.0000 0.0000 'International Tables Vol C Tables 4.2.6.8 and 6.1.1.4'
N N 0.0030 0.0019 'International Tables Vol C Tables 4.2.6.8 and 6.1.1.4'
O O 0.0056 0.0036 'International Tables Vol C Tables 4.2.6.8 and 6.1.1.4'

loop_
_exptl_crystal_face_index_h
_exptl_crystal_face_index_k
_exptl_crystal_face_index_l
_exptl_crystal_face_perp_dist
-2 5 5 0.0387
1 -3 -3 0.0393
1 4 3 0.1372
0 4 3 0.1165
-2 -7 -4 0.1353
0 2 -5 0.1140
0 -3 5 0.1306
1 3 5 0.1307
-1 -4 -3 0.1388

loop_
_geom_angle_atom_site_label_1
_geom_angle_atom_site_label_2
_geom_angle_atom_site_label_3
_geom_angle_site_symmetry_1
_geom_angle_site_symmetry_3
_geom_angle
_geom_angle_publ_flag
C9A N1A C2A . . 122.6(3) ?
C9A N1A H1A . . 118(2) ?
C2A N1A H1A . . 119(2) ?
C2A C1A H1AA . . 109.5 ?
C2A C1A H1AB . . 109.5 ?
H1AA C1A H1AB . . 109.5 ?
C2A C1A H1AC . . 109.5 ?
H1AA C1A H1AC . . 109.5 ?
H1AB C1A H1AC . . 109.5 ?
N1A C2A C1A . . 109.9(3) ?
N1A C2A C3A . . 111.9(3) ?
C1A C2A C3A . . 111.6(3) ?
N1A C2A H2A . . 107.7 ?
C1A C2A H2A . . 107.7 ?
C3A C2A H2A . . 107.7 ?
C4A C3A C8A . . 118.2(3) ?
C4A C3A C2A . . 121.8(3) ?
C8A C3A C2A . . 119.9(3) ?
C3A C4A C5A . . 121.2(3) ?
C3A C4A H4A . . 119.4 ?
C5A C4A H4A . . 119.4 ?
C6A C5A C4A . . 120.8(4) ?
C6A C5A H5A . . 119.6 ?
C4A C5A H5A . . 119.6 ?
C7A C6A C5A . . 118.7(4) ?
C7A C6A H6A . . 120.6 ?
C5A C6A H6A . . 120.6 ?
C6A C7A C8A . . 120.9(4) ?
C6A C7A H7A . . 119.6 ?
C8A C7A H7A . . 119.6 ?
C3A C8A C7A . . 120.2(4) ?
C3A C8A H8A . . 119.9 ?
C7A C8A H8A . . 119.9 ?
O1A C9A N1A . . 121.1(3) ?
O1A C9A C10A . . 122.2(3) ?
N1A C9A C10A . . 116.7(3) ?
C15A C10A C11A . . 119.0(3) ?
C15A C10A C9A . . 122.2(3) ?
C11A C10A C9A . . 118.7(3) ?
C12A C11A C10A . . 120.1(3) ?
C12A C11A H11A . . 119.9 ?
C10A C11A H11A . . 119.9 ?
C11A C12A C13A . . 120.6(4) ?
C11A C12A H12A . . 119.7 ?
C13A C12A H12A . . 119.7 ?
C14A C13A C12A . . 119.4(4) ?
C14A C13A H13A . . 120.3 ?
C12A C13A H13A . . 120.3 ?
C13A C14A C15A . . 120.4(3) ?
C13A C14A H14A . . 119.8 ?
C15A C14A H14A . . 119.8 ?
C10A C15A C14A . . 120.4(3) ?
C10A C15A H15A . . 119.8 ?
C14A C15A H15A . . 119.8 ?
C9B N1B C2B . . 122.8(2) ?
C9B N1B H1B . . 120(2) ?
C2B N1B H1B . . 117(2) ?
C2B C1B H1BA . . 109.5 ?
C2B C1B H1BB . . 109.5 ?
H1BA C1B H1BB . . 109.5 ?
C2B C1B H1BC . . 109.5 ?
H1BA C1B H1BC . . 109.5 ?
H1BB C1B H1BC . . 109.5 ?
N1B C2B C3B . . 112.0(3) ?
N1B C2B C1B . . 109.3(3) ?
C3B C2B C1B . . 112.7(3) ?
N1B C2B H2B . . 107.5 ?
C3B C2B H2B . . 107.5 ?
C1B C2B H2B . . 107.5 ?
C8B C3B C4B . . 116.4(4) ?
C8B C3B C2B . . 120.9(3) ?
C4B C3B C2B . . 122.7(3) ?
C5B C4B C3B . . 122.3(4) ?
C5B C4B H4B . . 118.9 ?
C3B C4B H4B . . 118.9 ?
C4B C5B C6B . . 120.2(4) ?
C4B C5B H5B . . 119.9 ?
C6B C5B H5B . . 119.9 ?
C7B C6B C5B . . 118.8(4) ?
C7B C6B H6B . . 120.6 ?
C5B C6B H6B . . 120.6 ?
C6B C7B C8B . . 120.9(4) ?
C6B C7B H7B . . 119.5 ?
C8B C7B H7B . . 119.5 ?
C7B C8B C3B . . 121.4(4) ?
C7B C8B H8B . . 119.3 ?
C3B C8B H8B . . 119.3 ?
O1B C9B N1B . . 122.6(3) ?
O1B C9B C10B . . 121.0(3) ?
N1B C9B C10B . . 116.3(3) ?
C15B C10B C11B . . 119.2(3) ?
C15B C10B C9B . . 122.4(3) ?
C11B C10B C9B . . 118.3(3) ?
C10B C11B C12B . . 120.4(4) ?
C10B C11B H11B . . 119.8 ?
C12B C11B H11B . . 119.8 ?
C13B C12B C11B . . 119.8(4) ?
C13B C12B H12B . . 120.1 ?
C11B C12B H12B . . 120.1 ?
C14B C13B C12B . . 119.9(4) ?
C14B C13B H13B . . 120.0 ?
C12B C13B H13B . . 120.0 ?
C13B C14B C15B . . 120.4(4) ?
C13B C14B H14B . . 119.8 ?
C15B C14B H14B . . 119.8 ?
C10B C15B C14B . . 120.2(4) ?
C10B C15B H15B . . 119.9 ?
C14B C15B H15B . . 119.9 ?

loop_
_geom_bond_atom_site_label_1
_geom_bond_atom_site_label_2
_geom_bond_site_symmetry_2
_geom_bond_distance
_geom_bond_publ_flag
O1A C9A . 1.240(3) ?
N1A C9A . 1.341(4) ?
N1A C2A . 1.452(4) ?
N1A H1A . 0.87(3) ?
C1A C2A . 1.528(4) ?
C1A H1AA . 0.9600 ?
C1A H1AB . 0.9600 ?
C1A H1AC . 0.9600 ?
C2A C3A . 1.539(4) ?
C2A H2A . 0.9800 ?
C3A C4A . 1.357(4) ?
C3A C8A . 1.376(4) ?
C4A C5A . 1.387(4) ?
C4A H4A . 0.9300 ?
C5A C6A . 1.359(5) ?
C5A H5A . 0.9300 ?
C6A C7A . 1.357(5) ?
C6A H6A . 0.9300 ?
C7A C8A . 1.395(4) ?
C7A H7A . 0.9300 ?
C8A H8A . 0.9300 ?
C9A C10A . 1.490(4) ?
C10A C15A . 1.380(4) ?
C10A C11A . 1.386(4) ?
C11A C12A . 1.375(5) ?
C11A H11A . 0.9300 ?
C12A C13A . 1.381(4) ?
C12A H12A . 0.9300 ?
C13A C14A . 1.367(4) ?
C13A H13A . 0.9300 ?
C14A C15A . 1.385(4) ?
C14A H14A . 0.9300 ?
C15A H15A . 0.9300 ?
O1B C9B . 1.223(3) ?
N1B C9B . 1.336(3) ?
N1B C2B . 1.465(4) ?
N1B H1B . 0.85(3) ?
C1B C2B . 1.528(4) ?
C1B H1BA . 0.9600 ?
C1B H1BB . 0.9600 ?
C1B H1BC . 0.9600 ?
C2B C3B . 1.507(4) ?
C2B H2B . 0.9800 ?
C3B C8B . 1.379(4) ?
C3B C4B . 1.382(4) ?
C4B C5B . 1.367(5) ?
C4B H4B . 0.9300 ?
C5B C6B . 1.370(5) ?
C5B H5B . 0.9300 ?
C6B C7B . 1.357(5) ?
C6B H6B . 0.9300 ?
C7B C8B . 1.378(5) ?
C7B H7B . 0.9300 ?
C8B H8B . 0.9300 ?
C9B C10B . 1.502(4) ?
C10B C15B . 1.370(4) ?
C10B C11B . 1.372(4) ?
C11B C12B . 1.388(4) ?
C11B H11B . 0.9300 ?
C12B C13B . 1.368(5) ?
C12B H12B . 0.9300 ?
C13B C14B . 1.363(5) ?
C13B H13B . 0.9300 ?
C14B C15B . 1.382(4) ?
C14B H14B . 0.9300 ?
C15B H15B . 0.9300 ?

loop_
_geom_hbond_atom_site_label_D
_geom_hbond_atom_site_label_H
_geom_hbond_atom_site_label_A
_geom_hbond_site_symmetry_A
_geom_hbond_distance_DH
_geom_hbond_distance_HA
_geom_hbond_distance_DA
_geom_hbond_angle_DHA
_geom_hbond_publ_flag
N1A H1A O1A 1_455 0.87(3) 2.23(3) 3.080(3) 167(3) yes
N1B H1B O1B 1_455 0.85(3) 2.22(3) 3.047(3) 163(3) yes

loop_
_geom_torsion_atom_site_label_1
_geom_torsion_atom_site_label_2
_geom_torsion_atom_site_label_3
_geom_torsion_atom_site_label_4
_geom_torsion_site_symmetry_1
_geom_torsion_site_symmetry_2
_geom_torsion_site_symmetry_3
_geom_torsion_site_symmetry_4
_geom_torsion
_geom_torsion_publ_flag
C9A N1A C2A C1A . . . . 147.9(3) ?
C9A N1A C2A C3A . . . . -87.5(3) ?
N1A C2A C3A C4A . . . . -42.5(4) ?
C1A C2A C3A C4A . . . . 81.1(4) ?
N1A C2A C3A C8A . . . . 139.4(3) ?
C1A C2A C3A C8A . . . . -97.0(3) ?
C8A C3A C4A C5A . . . . -0.7(5) ?
C2A C3A C4A C5A . . . . -178.8(3) ?
C3A C4A C5A C6A . . . . 0.6(6) ?
C4A C5A C6A C7A . . . . -0.5(6) ?
C5A C6A C7A C8A . . . . 0.5(6) ?
C4A C3A C8A C7A . . . . 0.7(5) ?
C2A C3A C8A C7A . . . . 178.8(3) ?
C6A C7A C8A C3A . . . . -0.6(6) ?
C2A N1A C9A O1A . . . . -2.1(5) ?
C2A N1A C9A C10A . . . . 179.8(3) ?
O1A C9A C10A C15A . . . . 144.0(3) ?
N1A C9A C10A C15A . . . . -37.9(4) ?
O1A C9A C10A C11A . . . . -34.9(4) ?
N1A C9A C10A C11A . . . . 143.2(3) ?
C15A C10A C11A C12A . . . . 1.6(5) ?
C9A C10A C11A C12A . . . . -179.4(3) ?
C10A C11A C12A C13A . . . . -1.9(5) ?
C11A C12A C13A C14A . . . . 0.8(5) ?
C12A C13A C14A C15A . . . . 0.4(5) ?
C11A C10A C15A C14A . . . . -0.4(5) ?
C9A C10A C15A C14A . . . . -179.3(3) ?
C13A C14A C15A C10A . . . . -0.7(5) ?
C9B N1B C2B C3B . . . . -94.7(4) ?
C9B N1B C2B C1B . . . . 139.6(3) ?
N1B C2B C3B C8B . . . . 136.4(3) ?
C1B C2B C3B C8B . . . . -99.8(3) ?
N1B C2B C3B C4B . . . . -44.4(4) ?
C1B C2B C3B C4B . . . . 79.3(4) ?
C8B C3B C4B C5B . . . . 0.4(5) ?
C2B C3B C4B C5B . . . . -178.8(3) ?
C3B C4B C5B C6B . . . . -0.1(6) ?
C4B C5B C6B C7B . . . . 0.2(6) ?
C5B C6B C7B C8B . . . . -0.7(6) ?
C6B C7B C8B C3B . . . . 1.1(6) ?
C4B C3B C8B C7B . . . . -0.9(5) ?
C2B C3B C8B C7B . . . . 178.3(3) ?
C2B N1B C9B O1B . . . . -5.9(5) ?
C2B N1B C9B C10B . . . . 174.6(3) ?
O1B C9B C10B C15B . . . . 143.9(3) ?
N1B C9B C10B C15B . . . . -36.6(4) ?
O1B C9B C10B C11B . . . . -33.5(5) ?
N1B C9B C10B C11B . . . . 146.0(3) ?
C15B C10B C11B C12B . . . . 1.6(5) ?
C9B C10B C11B C12B . . . . 179.1(3) ?
C10B C11B C12B C13B . . . . -2.4(6) ?
C11B C12B C13B C14B . . . . 1.5(7) ?
C12B C13B C14B C15B . . . . 0.0(6) ?
C11B C10B C15B C14B . . . . 0.0(5) ?
C9B C10B C15B C14B . . . . -177.4(3) ?
C13B C14B C15B C10B . . . . -0.8(6) ?

_cod_database_fobs_code 2243478
